data_2006937
loop_
_publ_author_name
' De-Chun Zhang'
' Tian-Zhu Zhang'
' Yan-Qiu Zhang'
'Li-Qin Ge'
'Kai-Bei Yu'

_publ_section_title
;
 4-[2-(3,4-Dimethoxyphenyl)ethenyl]-1-methylpyridinium
 Tetrafluoroborate
;
_journal_issue 1
_journal_name_full 'Acta Crystallographica Section C'
_journal_page_first 138
_journal_page_last 140
_journal_paper_doi 10.1107/S0108270197012559
_journal_volume 54
_journal_year 1998
_chemical_formula_iupac 'C16 H18 N O2 + , B F4 -'
_chemical_formula_structural (CH3O)2C6H3C2H2C5H4NCH3.BF4
_chemical_formula_sum 'C16 H18 B F4 N O2'
_chemical_formula_weight 343.12
_chemical_melting_point 467.5(5)
_chemical_name_common
;
 3', 4'-dimethoxy-N-methyl-4-stilbazolium tetrafluoroborate
;
_chemical_name_systematic
;
 4-[2-(3,4-dimethoxyphenyl)ethenyl]-1-methylpyridinium tetrafluoroborate
;
_space_group_IT_number 61
_symmetry_cell_setting orthorhombic
_symmetry_space_group_name_Hall '-P 2ac 2ab'
_symmetry_space_group_name_H-M 'P b c a'
_audit_creation_method SHELXL
_cell_angle_alpha 90.00
_cell_angle_beta 90.00
_cell_angle_gamma 90.00
_cell_formula_units_Z 8
_cell_length_a 13.5174(14)
_cell_length_b 13.9190(13)
_cell_length_c 17.0708(15)
_cell_measurement_reflns_used 46
_cell_measurement_temperature 295(2)
_cell_measurement_theta_max 17.86
_cell_measurement_theta_min 4.62
_cell_volume 3211.8(5)
_computing_cell_refinement XSCANS
_computing_data_collection 'XSCANS (Siemens, 1994)'
_computing_data_reduction 'SHELXL93 (Sheldrick, 1993)'
_computing_molecular_graphics SHELXL93
_computing_publication_material SHELXL93
_computing_structure_refinement SHELXL93
_computing_structure_solution 'SHELXS86 (Sheldrick, 1990)'
_diffrn_ambient_temperature 295(2)
_diffrn_measurement_device 'Siemens P4'
_diffrn_measurement_method \w
_diffrn_radiation_monochromator graphite
_diffrn_radiation_source 'fine-focus sealed tube'
_diffrn_radiation_type MoK\a
_diffrn_radiation_wavelength 0.71073
_diffrn_reflns_av_R_equivalents 0.0113
_diffrn_reflns_av_sigmaI/netI 0.0287
_diffrn_reflns_limit_h_max 16
_diffrn_reflns_limit_h_min -1
_diffrn_reflns_limit_k_max 16
_diffrn_reflns_limit_k_min -1
_diffrn_reflns_limit_l_max 20
_diffrn_reflns_limit_l_min -1
_diffrn_reflns_number 3569
_diffrn_reflns_theta_max 25.00
_diffrn_reflns_theta_min 2.39
_diffrn_standards_decay_% 1.38
_diffrn_standards_interval_count 97
_diffrn_standards_number 3
_exptl_absorpt_coefficient_mu 0.123
_exptl_absorpt_correction_T_max 0.981
_exptl_absorpt_correction_T_min 0.915
_exptl_absorpt_correction_type psi_scan_(SHELXL93;_Sheldrick,_1993)
_exptl_crystal_colour brown-yellow
_exptl_crystal_density_diffrn 1.419
_exptl_crystal_density_method 'not measured'
_exptl_crystal_description plate
_exptl_crystal_F_000 1424
_exptl_crystal_size_max 0.70
_exptl_crystal_size_mid 0.70
_exptl_crystal_size_min 0.32
_refine_diff_density_max 0.181
_refine_diff_density_min -0.142
_refine_ls_extinction_coef 0.0026(4)
_refine_ls_extinction_method SHELXL93_(Sheldrick,_1993)
_refine_ls_goodness_of_fit_all 0.891
_refine_ls_goodness_of_fit_obs 1.085
_refine_ls_hydrogen_treatment 'H atoms refined isotropically'
_refine_ls_matrix_type full
_refine_ls_number_parameters 290
_refine_ls_number_reflns 2821
_refine_ls_number_restraints 0
_refine_ls_restrained_S_all 0.891
_refine_ls_restrained_S_obs 1.085
_refine_ls_R_factor_all 0.071
_refine_ls_R_factor_obs .038
_refine_ls_shift/esd_max 0.023
_refine_ls_shift/esd_mean 0.001
_refine_ls_structure_factor_coef Fsqd
_refine_ls_weighting_details 'w = 1/[\s^2^(Fo^2^)+(0.0607P)^2^] where P=(Fo^2^+2Fc^2^)/3'
_refine_ls_weighting_scheme calc
_refine_ls_wR_factor_all 0.103
_refine_ls_wR_factor_obs .094
_reflns_number_observed 1688
_reflns_number_total 2821
_reflns_observed_criterion >2sigma(I)
_cod_data_source_file ka1254.cif
_cod_data_source_block y487
_cod_depositor_comments
;
The following automatic conversions were performed:
'_symmetry_cell_setting' value 'Orthorhombic' changed to 'orthorhombic'
according to '/home/saulius/struct/CIF-dictionaries/cif_core.dic'
dictionary named 'cif_core.dic' version 2.4.1 from 2010-06-29.

Automatic conversion script
Id: cif_fix_enum 1527 2010-12-29 10:47:43Z saulius 

The following automatic conversions were performed:

'_chemical_melting_point' value '467-468K' was changed to '467.5(5)'
- the average value was taken and precision was estimated.

Automatic conversion script
Id: cif_fix_values 1646 2011-03-28 12:23:43Z adriana 

The following automatic conversions were performed:

'_chemical_melting_point' value '467-468K' was changed to '467.5(5)'
- the average value was taken and precision was
estimated.

'_symmetry_cell_setting' value 'Orthorhombic' changed to
'orthorhombic' according to
/home/saulius/struct/CIF-dictionaries/cif_core.dic dictionary named
'cif_core.dic' version 2.4.1 from 2010-06-29.

Automatic conversion script
Id: cif_fix_values 1715 2011-07-08 13:25:40Z adriana 

The following automatic conversions were performed:

'_refine_ls_weighting_scheme' value 'calc w =
1/[\s^2^(Fo^2^)+(0.0607P)^2^] where P=(Fo^2^+2Fc^2^)/3' was changed
to 'calc'. New tag '_refine_ls_weighting_details' was created. The
value of the new tag was set to 'w = 1/[\s^2^(Fo^2^)+(0.0607P)^2^]
where P=(Fo^2^+2Fc^2^)/3'.

Automatic conversion script
Id: cif_fix_values 3143 2015-03-26 13:38:13Z robertas 
;
_cod_database_code 2006937

loop_
_symmetry_equiv_pos_as_xyz
'x, y, z'
'-x+1/2, -y, z+1/2'
'-x, y+1/2, -z+1/2'
'x+1/2, -y+1/2, -z'
'-x, -y, -z'
'x-1/2, y, -z-1/2'
'x, -y-1/2, z-1/2'
'-x-1/2, y-1/2, z'

loop_
_atom_site_aniso_label
_atom_site_aniso_U_11
_atom_site_aniso_U_22
_atom_site_aniso_U_33
_atom_site_aniso_U_12
_atom_site_aniso_U_13
_atom_site_aniso_U_23
F1 .0705(9) .1433(14) .0604(8) .0072(9) -.0090(7) .0115(9)
F2 .1136(12) .0687(10) .0826(10) -.0060(9) .0065(9) .0088(8)
F3 .0687(8) .1224(12) .0547(8) -.0014(8) .0131(7) -.0081(8)
F4 .0945(11) .0769(9) .0624(8) -.0047(8) .0063(8) -.0160(7)
O1 .0740(10) .0402(8) .0458(8) .0053(7) -.0009(7) -.0081(6)
O2 .0970(12) .0381(8) .0386(7) .0007(8) .0080(8) .0003(7)
N .0450(9) .0354(9) .0511(10) -.0005(7) .0047(8) .0015(8)
B .0454(13) .0472(13) .0216(9) .0003(11) -.0008(10) .0023(10)
C1 .065(2) .0351(12) .079(2) -.0030(12) .008(2) -.0026(12)
C2 .0505(13) .0430(12) .0466(12) -.0011(10) .0027(10) .0078(10)
C3 .0547(13) .0421(13) .0370(11) .0033(10) .0009(10) .0031(9)
C4 .0396(11) .0403(11) .0399(10) .0001(9) .0025(9) .0028(9)
C5 .0708(15) .0413(13) .0391(11) .0003(11) .0037(11) .0047(10)
C6 .0667(15) .0464(13) .0437(12) -.0035(11) .0002(11) -.0017(11)
C7 .0510(12) .0405(11) .0415(11) .0004(10) .0003(10) .0040(10)
C8 .0464(12) .0428(12) .0399(11) -.0010(10) -.0001(10) .0030(10)
C9 .0419(12) .0405(11) .0383(10) -.0010(9) -.0001(9) -.0015(9)
C10 .0581(13) .0422(12) .0390(11) -.0037(10) .0039(10) .0043(10)
C11 .0538(13) .0512(13) .0342(10) .0010(10) .0026(9) -.0029(10)
C12 .0434(11) .0378(11) .0415(11) .0031(9) -.0027(9) -.0064(9)
C13 .0470(11) .0384(11) .0370(10) -.0012(10) .0003(9) .0024(9)
C14 .0482(12) .0409(12) .0323(10) .0014(9) .0023(10) -.0019(9)
C15 .080(2) .048(2) .0562(14) .0024(15) .0018(14) -.0176(13)
C16 .107(2) .0499(15) .0406(13) .002(2) .0081(15) .0047(12)

loop_
_atom_site_label
_atom_site_fract_x
_atom_site_fract_y
_atom_site_fract_z
_atom_site_U_iso_or_equiv
_atom_site_thermal_displace_type
_atom_site_calc_flag
_atom_site_refinement_flags
_atom_site_occupancy
_atom_site_disorder_group
_atom_site_type_symbol
F1 .19503(10) .07754(12) .75908(8) .0914(5) Uani d . 1 . F
F2 .12273(11) .18519(10) .68038(8) .0883(5) Uani d . 1 . F
F3 .03127(10) .09901(10) .76459(7) .0819(5) Uani d . 1 . F
F4 .09881(11) .02890(10) .65907(7) .0780(4) Uani d . 1 . F
O1 .37070(10) .23529(9) .54918(8) .0533(4) Uani d . 1 . O
O2 .40256(11) .17183(9) .40975(7) .0579(4) Uani d . 1 . O
N .37381(11) -.51036(11) .39984(9) .0438(4) Uani d . 1 . N
B .1127(2) .0980(2) .71650(11) .0381(5) Uani d . 1 . B
C1 .3732(2) -.6159(2) .3891(2) .0597(7) Uani d . 1 . C
C2 .3757(2) -.4727(2) .47253(12) .0467(5) Uani d . 1 . C
C3 .3770(2) -.37717(14) .48485(12) .0446(5) Uani d . 1 . C
C4 .37605(13) -.31286(13) .42186(11) .0399(5) Uani d . 1 . C
C5 .3746(2) -.3542(2) .34743(12) .0504(5) Uani d . 1 . C
C6 .3744(2) -.4513(2) .33763(12) .0523(6) Uani d . 1 . C
C7 .37690(15) -.20956(14) .43110(12) .0443(5) Uani d . 1 . C
C8 .36492(14) -.16323(14) .49861(12) .0430(5) Uani d . 1 . C
C9 .36415(14) -.06000(13) .51099(10) .0402(5) Uani d . 1 . C
C10 .3462(2) -.02392(15) .58519(12) .0464(5) Uani d . 1 . C
C11 .3474(2) .07388(15) .60012(12) .0464(5) Uani d . 1 . C
C12 .36704(14) .13779(13) .54105(10) .0409(5) Uani d . 1 . C
C13 .38416(14) .10274(13) .46433(10) .0408(5) Uani d . 1 . C
C14 .38250(15) .00606(13) .45008(11) .0404(5) Uani d . 1 . C
C15 .3627(2) .2716(2) .6273(2) .0617(7) Uani d . 1 . C
C16 .4204(3) .1407(2) .33127(13) .0658(7) Uani d . 1 . C
H1A .331(2) -.630(2) .3458(18) .121(12) Uiso d . 1 . H
H1B .434(2) -.637(2) .3750(18) .132(13) Uiso d . 1 . H
H1C .349(3) -.647(3) .437(2) .169(15) Uiso d . 1 . H
H2 .3755(13) -.5201(14) .5126(11) .050(6) Uiso d . 1 . H
H3 .3794(13) -.3560(13) .5369(11) .045(5) Uiso d . 1 . H
H5 .3778(13) -.3146(14) .3032(11) .053(6) Uiso d . 1 . H
H6 .3686(15) -.4821(15) .2866(12) .068(7) Uiso d . 1 . H
H7 .3819(13) -.1731(14) .3839(11) .053(6) Uiso d . 1 . H
H8 .3572(13) -.1999(14) .5461(11) .051(6) Uiso d . 1 . H
H10 .3314(13) -.0656(13) .6228(11) .044(5) Uiso d . 1 . H
H11 .3363(14) .0962(13) .6530(12) .053(6) Uiso d . 1 . H
H14 .3976(12) -.0141(12) .4024(10) .034(5) Uiso d . 1 . H
H15A .3714(15) .3365(19) .6256(13) .067(7) Uiso d . 1 . H
H15B .4141(17) .2441(16) .6635(14) .083(8) Uiso d . 1 . H
H15C .2947(17) .2575(16) .6493(14) .084(8) Uiso d . 1 . H
H16A .3604(18) .1138(18) .3064(15) .088(9) Uiso d . 1 . H
H16B .4734(18) .0956(16) .3267(13) .080(8) Uiso d . 1 . H
H16C .4341(15) .2005(17) .3012(12) .073(7) Uiso d . 1 . H

loop_
_atom_type_symbol
_atom_type_description
_atom_type_scat_dispersion_real
_atom_type_scat_dispersion_imag
_atom_type_scat_source
C C 0.0033 0.0016 'International Tables Vol C Tables 4.2.6.8 and 6.1.1.4'
H H 0.0000 0.0000 'International Tables Vol C Tables 4.2.6.8 and 6.1.1.4'
B B 0.0013 0.0007 'International Tables Vol C Tables 4.2.6.8 and 6.1.1.4'
N N 0.0061 0.0033 'International Tables Vol C Tables 4.2.6.8 and 6.1.1.4'
O O 0.0106 0.0060 'International Tables Vol C Tables 4.2.6.8 and 6.1.1.4'
F F 0.0171 0.0103 'International Tables Vol C Tables 4.2.6.8 and 6.1.1.4'

loop_
_geom_angle_atom_site_label_1
_geom_angle_atom_site_label_2
_geom_angle_atom_site_label_3
_geom_angle
_geom_angle_publ_flag
C12 O1 C15 116.3(2) y
C13 O2 C16 117.3(2) y
C6 N C2 119.4(2) y
C6 N C1 120.6(2) y
C2 N C1 120.0(2) y
F1 B F2 110.2(2) y
F1 B F3 109.80(15) y
F2 B F3 109.9(2) y
F1 B F4 110.1(2) y
F2 B F4 108.07(15) y
F3 B F4 108.7(2) y
C3 C2 N 121.9(2) y
C2 C3 C4 120.8(2) ?
C5 C4 C3 115.9(2) ?
C5 C4 C7 120.6(2) ?
C3 C4 C7 123.5(2) ?
C6 C5 C4 121.4(2) ?
N C6 C5 120.7(2) ?
C8 C7 C4 125.1(2) y
C7 C8 C9 127.3(2) y
C10 C9 C14 118.0(2) ?
C10 C9 C8 119.6(2) ?
C14 C9 C8 122.5(2) y
C9 C10 C11 121.5(2) ?
C12 C11 C10 120.3(2) ?
O1 C12 C11 125.3(2) ?
O1 C12 C13 115.5(2) ?
C11 C12 C13 119.2(2) ?
O2 C13 C14 125.2(2) ?
O2 C13 C12 114.8(2) ?
C14 C13 C12 120.0(2) ?
C13 C14 C9 120.9(2) ?

loop_
_geom_bond_atom_site_label_1
_geom_bond_atom_site_label_2
_geom_bond_site_symmetry_2
_geom_bond_distance
_geom_bond_publ_flag
F1 B . 1.360(2) y
F2 B . 1.368(2) y
F3 B . 1.373(2) y
F4 B . 1.387(2) y
O1 C12 . 1.365(2) y
O1 C15 . 1.430(3) y
O2 C13 . 1.362(2) y
O2 C16 . 1.429(2) y
N C6 . 1.343(2) y
N C2 . 1.347(2) y
N C1 . 1.480(3) y
C2 C3 . 1.347(3) ?
C3 C4 . 1.399(3) ?
C4 C5 . 1.395(3) ?
C4 C7 . 1.447(3) y
C5 C6 . 1.363(3) ?
C7 C8 . 1.331(3) y
C8 C9 . 1.452(3) y
C9 C10 . 1.384(3) ?
C9 C14 . 1.410(2) ?
C10 C11 . 1.385(3) ?
C11 C12 . 1.371(3) ?
C12 C13 . 1.417(2) ?
C13 C14 . 1.368(3) ?

loop_
_geom_contact_atom_site_label_1
_geom_contact_atom_site_label_2
_geom_contact_distance
_geom_contact_site_symmetry_2
_geom_contact_publ_flag
N F4 3.214(5) 4_546 yes
C6 F4 3.220(5) 4_546 yes
C3 F4 3.265(6) 8_655 yes
C7 O1 3.447(5) 5_656 yes
C8 O2 3.513(5) 5_656 yes
C9 C13 3.479(5) 5_656 yes
C9 C2 3.524(5) 8_665 yes
C12 C3 3.442(6) 8_665 yes
C14 C2 3.524(6) 8_665 yes

loop_
_geom_hbond_atom_site_label_D
_geom_hbond_atom_site_label_H
_geom_hbond_atom_site_label_A
_geom_hbond_site_symmetry_A
_geom_hbond_distance_HA
_geom_hbond_distance_DA
_geom_hbond_angle_DHA
_geom_hbond_publ_flag
C1 H1A F1 7_555 2.47(3) 3.318(5) 148(3) yes
C6 H6 F1 7_555 2.74(2) 3.281(4) 116(2) yes
C3 H3 F2 8_655 2.52(2) 3.449(7) 174(2) yes
C7 H7 F3 2_554 2.57(2) 3.462(5) 156(2) yes
C2 H2 F4 8_655 2.62(2) 3.203(7) 120.0(10) yes
C3 H3 F4 8_655 2.65(2) 3.265(6) 124.0(10) yes
C1 H1B F3 4_546 2.77(3) 3.392(6) 126(2) yes
C1 H1C O1 1_545 2.53(4) 3.429(6) 151(3) yes
C1 H1C O2 1_545 2.66(4) 3.002(5) 101(2) yes

loop_
_geom_torsion_atom_site_label_1
_geom_torsion_atom_site_label_2
_geom_torsion_atom_site_label_3
_geom_torsion_atom_site_label_4
_geom_torsion
_geom_torsion_publ_flag
C6 N C2 C3 0.8(3) ?
C1 N C2 C3 179.5(2) ?
N C2 C3 C4 0.3(3) ?
C2 C3 C4 C5 -0.6(3) ?
C2 C3 C4 C7 179.7(2) ?
C3 C4 C5 C6 -0.1(3) ?
C7 C4 C5 C6 179.6(2) ?
C2 N C6 C5 -1.5(3) ?
C1 N C6 C5 179.8(2) ?
C4 C5 C6 N 1.1(4) ?
C5 C4 C7 C8 170.5(2) y
C3 C4 C7 C8 -9.8(3) ?
C4 C7 C8 C9 -179.3(2) y
C7 C8 C9 C10 177.1(2) ?
C7 C8 C9 C14 -3.8(3) y
C14 C9 C10 C11 -0.9(3) ?
C8 C9 C10 C11 178.2(2) ?
C9 C10 C11 C12 -0.3(3) ?
C15 O1 C12 C11 6.4(3) y
C15 O1 C12 C13 -174.4(2) y
C10 C11 C12 O1 -179.6(2) ?
C10 C11 C12 C13 1.2(3) ?
C16 O2 C13 C14 0.7(3) y
C16 O2 C13 C12 180.0(2) y
O1 C12 C13 O2 0.4(2) ?
C11 C12 C13 O2 179.7(2) ?
O1 C12 C13 C14 179.7(2) ?
C11 C12 C13 C14 -1.0(3) ?
O2 C13 C14 C9 179.0(2) ?
C12 C13 C14 C9 -0.2(3) ?
C10 C9 C14 C13 1.1(3) ?
C8 C9 C14 C13 -178.0(2) ?
